data_1506106
loop_
_publ_author_name
'Feldman, Ken S.'
'Iyer, Malliga R.'
'Hester, II, D. Keith'

_publ_section_title
;
 Allenyl azide cycloaddition chemistry. Synthesis of annelated indoles
 from 2-(allenyl)phenyl azide substrates
;
_journal_coden_ASTM ORLEF7
_journal_issue 14
_journal_name_full 'Organic Letters'
_journal_page_first 3113
_journal_page_last 3116
_journal_paper_doi 10.1021/ol061216u
_journal_volume 8
_journal_year 2006
_chemical_formula_moiety 'C18 H17 N'
_chemical_formula_sum 'C18 H17 N'
_chemical_formula_weight 247.32
_space_group_IT_number 2
_symmetry_cell_setting triclinic
_symmetry_space_group_name_Hall '-P 1'
_symmetry_space_group_name_H-M 'P -1'
_atom_sites_solution_hydrogens geom
_atom_sites_solution_primary direct
_atom_sites_solution_secondary difmap
_audit_creation_method SHELXL-97
_cell_angle_alpha 90.00
_cell_angle_beta 87.270(12)
_cell_angle_gamma 90.00
_cell_formula_units_Z 4
_cell_length_a 5.538(3)
_cell_length_b 9.573(5)
_cell_length_c 25.815(14)
_cell_measurement_reflns_used 715
_cell_measurement_temperature 298(2)
_cell_measurement_theta_max 27.720
_cell_measurement_theta_min 2.269
_cell_volume 1367.0(13)
_computing_cell_refinement 'Bruker SMART'
_computing_data_collection 'Bruker SMART'
_computing_data_reduction 'Bruker SAINT'
_computing_molecular_graphics 'Bruker SHELXTL'
_computing_publication_material 'Bruker SHELXTL'
_computing_structure_refinement 'SHELXL-97 (Sheldrick, 1997)'
_computing_structure_solution 'SHELXS-97 (Sheldrick, 1990)'
_diffrn_ambient_temperature 298(2)
_diffrn_measured_fraction_theta_full 0.896
_diffrn_measured_fraction_theta_max 0.896
_diffrn_measurement_device_type 'CCD area detector'
_diffrn_measurement_method 'phi and omega scans'
_diffrn_radiation_monochromator graphite
_diffrn_radiation_source 'fine-focus sealed tube'
_diffrn_radiation_type MoK\a
_diffrn_radiation_wavelength 0.71073
_diffrn_reflns_av_R_equivalents 0.0758
_diffrn_reflns_av_sigmaI/netI 0.2293
_diffrn_reflns_limit_h_max 4
_diffrn_reflns_limit_h_min -7
_diffrn_reflns_limit_k_max 12
_diffrn_reflns_limit_k_min -12
_diffrn_reflns_limit_l_max 28
_diffrn_reflns_limit_l_min -34
_diffrn_reflns_number 8236
_diffrn_reflns_theta_full 28.27
_diffrn_reflns_theta_max 28.27
_diffrn_reflns_theta_min 0.79
_exptl_absorpt_coefficient_mu 0.069
_exptl_absorpt_correction_type none
_exptl_crystal_colour yellow
_exptl_crystal_density_diffrn 1.202
_exptl_crystal_density_method 'not measured'
_exptl_crystal_description needle
_exptl_crystal_F_000 528
_exptl_crystal_size_max 0.35
_exptl_crystal_size_mid 0.08
_exptl_crystal_size_min 0.04
_refine_diff_density_max 0.233
_refine_diff_density_min -0.247
_refine_diff_density_rms 0.058
_refine_ls_extinction_method none
_refine_ls_goodness_of_fit_ref 0.829
_refine_ls_hydrogen_treatment noref
_refine_ls_matrix_type full
_refine_ls_number_parameters 345
_refine_ls_number_reflns 6090
_refine_ls_number_restraints 0
_refine_ls_restrained_S_all 0.829
_refine_ls_R_factor_all 0.2243
_refine_ls_R_factor_gt 0.0823
_refine_ls_shift/su_max 0.070
_refine_ls_shift/su_mean 0.013
_refine_ls_structure_factor_coef Fsqd
_refine_ls_weighting_details 'calc w=1/[\s^2^(Fo^2^)+(0.0574P)^2^+0.0000P] where P=(Fo^2^+2Fc^2^)/3'
_refine_ls_weighting_scheme calc
_refine_ls_wR_factor_gt 0.1743
_refine_ls_wR_factor_ref 0.2167
_reflns_number_gt 1717
_reflns_number_total 6090
_reflns_threshold_expression >2sigma(I)
_cod_data_source_file ol061216usi20060518_081952.cif
_cod_data_source_block mxr6t
_cod_depositor_comments
;
The following automatic conversions were performed:

'_symmetry_cell_setting' value 'Triclinic' changed to 'triclinic'
according to /home/saulius/struct/CIF-dictionaries/cif_core.dic
dictionary named 'cif_core.dic' version 2.4.1 from 2010-06-29.

Automatic conversion script
Id: cif_fix_values 1715 2011-07-08 13:25:40Z adriana 

 Updated bibliographic information.

 Antanas Vaitkus,
 2019-09-20
;
_cod_original_cell_volume 1367.1(13)
_cod_original_sg_symbol_H-M P-1
_cod_database_code 1506106

loop_
_symmetry_equiv_pos_as_xyz
'x, y, z'
'-x, -y, -z'

loop_
_atom_site_label
_atom_site_type_symbol
_atom_site_fract_x
_atom_site_fract_y
_atom_site_fract_z
_atom_site_U_iso_or_equiv
_atom_site_adp_type
_atom_site_occupancy
_atom_site_symmetry_multiplicity
_atom_site_calc_flag
_atom_site_refinement_flags
C1 C 0.5555(7) 0.6180(5) 0.38305(17) 0.0501(12) Uani 1 1 d .
C2 C 0.4030(8) 0.6866(5) 0.41882(18) 0.0592(13) Uani 1 1 d .
H2 H 0.2633 0.6420 0.4316 0.071 Uiso 1 1 calc R
C3 C 0.4540(9) 0.8198(6) 0.4359(2) 0.0715(15) Uani 1 1 d .
H3 H 0.3466 0.8648 0.4592 0.086 Uiso 1 1 calc R
C4 C 0.6603(10) 0.8848(5) 0.4189(2) 0.0706(15) Uani 1 1 d .
H4 H 0.6954 0.9740 0.4306 0.085 Uiso 1 1 calc R
C5 C 0.8170(9) 0.8184(6) 0.3843(2) 0.0700(14) Uani 1 1 d .
H5 H 0.9587 0.8629 0.3727 0.084 Uiso 1 1 calc R
C6 C 0.7664(8) 0.6871(5) 0.36663(19) 0.0649(14) Uani 1 1 d .
H6 H 0.8749 0.6435 0.3433 0.078 Uiso 1 1 calc R
C7 C 0.4834(7) 0.4782(5) 0.36208(18) 0.0596(13) Uani 1 1 d .
H7 H 0.3509 0.4387 0.3840 0.072 Uiso 1 1 calc R
C8 C 0.4086(8) 0.4852(5) 0.3044(2) 0.0702(14) Uani 1 1 d .
H8A H 0.2340 0.4819 0.3030 0.084 Uiso 1 1 calc R
H8B H 0.4657 0.5716 0.2885 0.084 Uiso 1 1 calc R
C9 C 0.5237(8) 0.3586(5) 0.27542(19) 0.0589(12) Uani 1 1 d .
H9 H 0.4009 0.2856 0.2726 0.071 Uiso 1 1 calc R
C10 C 0.7089(7) 0.3098(4) 0.31120(18) 0.0524(12) Uani 1 1 d .
C11 C 0.8897(7) 0.2161(5) 0.31358(19) 0.0608(13) Uani 1 1 d .
H11 H 0.9441 0.1567 0.2870 0.073 Uiso 1 1 calc R
C12 C 0.9841(7) 0.2240(4) 0.36472(17) 0.0510(11) Uani 1 1 d .
C13 C 1.1686(8) 0.1583(5) 0.3896(2) 0.0688(14) Uani 1 1 d .
H13 H 1.2648 0.0917 0.3724 0.083 Uiso 1 1 calc R
C14 C 1.2068(8) 0.1931(5) 0.4397(2) 0.0672(14) Uani 1 1 d .
H14 H 1.3294 0.1485 0.4567 0.081 Uiso 1 1 calc R
C15 C 1.0676(8) 0.2932(5) 0.46604(18) 0.0662(14) Uani 1 1 d .
H15 H 1.0980 0.3140 0.5003 0.079 Uiso 1 1 calc R
C16 C 0.8854(8) 0.3622(5) 0.44228(18) 0.0593(13) Uani 1 1 d .
H16 H 0.7922 0.4296 0.4598 0.071 Uiso 1 1 calc R
C17 C 0.8460(7) 0.3276(4) 0.39131(17) 0.0520(12) Uani 1 1 d .
C18 C 0.4456(7) 1.1184(4) 0.11671(17) 0.0479(11) Uani 1 1 d .
C19 C 0.2336(7) 1.1860(5) 0.13381(19) 0.0612(13) Uani 1 1 d .
H19 H 0.1263 1.1422 0.1574 0.073 Uiso 1 1 calc R
C20 C 0.1831(9) 1.3183(5) 0.1157(2) 0.0707(15) Uani 1 1 d .
H20 H 0.0419 1.3634 0.1274 0.085 Uiso 1 1 calc R
C21 C 0.3380(9) 1.3833(5) 0.0810(2) 0.0686(14) Uani 1 1 d .
H21 H 0.3011 1.4718 0.0688 0.082 Uiso 1 1 calc R
C22 C 0.5471(9) 1.3192(5) 0.06394(19) 0.0696(14) Uani 1 1 d .
H22 H 0.6548 1.3644 0.0408 0.083 Uiso 1 1 calc R
C23 C 0.5966(7) 1.1866(5) 0.08146(17) 0.0532(12) Uani 1 1 d .
H23 H 0.7369 1.1421 0.0690 0.064 Uiso 1 1 calc R
C24 C 0.5142(7) 0.9785(5) 0.13825(17) 0.0512(11) Uani 1 1 d .
H24 H 0.6472 0.9386 0.1166 0.061 Uiso 1 1 calc R
C25 C 0.5873(9) 0.9848(5) 0.1951(2) 0.0740(15) Uani 1 1 d .
H25A H 0.7620 0.9832 0.1964 0.089 Uiso 1 1 calc R
H25B H 0.5284 1.0707 0.2111 0.089 Uiso 1 1 calc R
C26 C 0.4788(7) 0.8592(5) 0.22440(18) 0.0547(12) Uani 1 1 d .
H26 H 0.6037 0.7875 0.2271 0.066 Uiso 1 1 calc R
C27 C 0.2918(8) 0.8079(5) 0.18842(17) 0.0506(12) Uani 1 1 d .
C28 C 0.1097(8) 0.7147(5) 0.18640(18) 0.0593(13) Uani 1 1 d .
H28 H 0.0549 0.6551 0.2129 0.071 Uiso 1 1 calc R
C29 C 0.0170(7) 0.7253(4) 0.13578(17) 0.0492(11) Uani 1 1 d .
C30 C -0.1674(8) 0.6571(5) 0.1101(2) 0.0624(13) Uani 1 1 d .
H30 H -0.2609 0.5886 0.1270 0.075 Uiso 1 1 calc R
C31 C -0.2070(8) 0.6932(5) 0.0601(2) 0.0662(13) Uani 1 1 d .
H31 H -0.3307 0.6491 0.0433 0.079 Uiso 1 1 calc R
C32 C -0.0694(9) 0.7934(6) 0.03346(19) 0.0695(14) Uani 1 1 d .
H32 H -0.1006 0.8140 -0.0008 0.083 Uiso 1 1 calc R
C33 C 0.1141(8) 0.8629(5) 0.05739(18) 0.0631(13) Uani 1 1 d .
H33 H 0.2076 0.9305 0.0401 0.076 Uiso 1 1 calc R
C34 C 0.1519(7) 0.8272(4) 0.10824(18) 0.0506(12) Uani 1 1 d .
C35 C 0.3756(9) 0.8942(6) 0.27847(18) 0.0840(17) Uani 1 1 d .
H35A H 0.2527 0.9643 0.2762 0.126 Uiso 1 1 calc R
H35B H 0.5023 0.9288 0.2991 0.126 Uiso 1 1 calc R
H35C H 0.3068 0.8117 0.2943 0.126 Uiso 1 1 calc R
C36 C 0.6247(9) 0.3945(6) 0.2218(2) 0.0870(17) Uani 1 1 d .
H36A H 0.7411 0.4683 0.2240 0.131 Uiso 1 1 calc R
H36B H 0.4960 0.4245 0.2008 0.131 Uiso 1 1 calc R
H36C H 0.7014 0.3137 0.2064 0.131 Uiso 1 1 calc R
N1 N 0.6835(6) 0.3795(3) 0.35777(14) 0.0528(10) Uani 1 1 d .
N2 N 0.3162(6) 0.8796(4) 0.14240(14) 0.0498(9) Uani 1 1 d .

loop_
_atom_site_aniso_label
_atom_site_aniso_U_11
_atom_site_aniso_U_22
_atom_site_aniso_U_33
_atom_site_aniso_U_23
_atom_site_aniso_U_13
_atom_site_aniso_U_12
C1 0.049(3) 0.051(3) 0.049(3) 0.006(2) 0.002(2) 0.019(2)
C2 0.057(3) 0.060(3) 0.060(3) 0.003(3) 0.001(2) 0.014(2)
C3 0.078(4) 0.067(4) 0.070(4) -0.012(3) -0.002(3) 0.022(3)
C4 0.080(4) 0.057(4) 0.075(4) -0.005(3) -0.015(3) 0.016(3)
C5 0.065(3) 0.062(4) 0.083(4) 0.003(3) -0.011(3) 0.003(3)
C6 0.059(3) 0.066(4) 0.069(4) -0.003(3) 0.006(3) 0.019(3)
C7 0.056(3) 0.058(3) 0.065(4) -0.002(3) 0.002(2) 0.019(2)
C8 0.079(3) 0.057(3) 0.077(4) -0.007(3) -0.027(3) 0.012(3)
C9 0.056(3) 0.052(3) 0.068(4) -0.001(3) -0.005(2) -0.002(2)
C10 0.051(3) 0.049(3) 0.056(3) 0.001(2) 0.002(2) 0.002(2)
C11 0.062(3) 0.055(3) 0.065(4) -0.013(2) 0.007(2) 0.005(2)
C12 0.058(3) 0.046(3) 0.049(3) -0.006(2) -0.008(2) 0.007(2)
C13 0.074(3) 0.062(4) 0.070(4) -0.002(3) -0.002(3) 0.018(3)
C14 0.075(3) 0.060(3) 0.067(4) 0.004(3) -0.010(3) 0.018(3)
C15 0.084(4) 0.070(4) 0.045(3) 0.004(3) -0.008(3) 0.018(3)
C16 0.080(3) 0.054(3) 0.043(3) 0.005(2) 0.007(2) 0.015(2)
C17 0.064(3) 0.050(3) 0.041(3) 0.005(2) 0.008(2) 0.019(2)
C18 0.046(3) 0.046(3) 0.052(3) -0.006(2) -0.003(2) -0.009(2)
C19 0.048(3) 0.059(3) 0.075(4) -0.001(3) 0.009(2) -0.005(2)
C20 0.067(3) 0.061(4) 0.084(4) -0.006(3) -0.005(3) 0.017(3)
C21 0.078(4) 0.059(4) 0.069(4) 0.009(3) -0.010(3) 0.000(3)
C22 0.080(4) 0.062(4) 0.066(4) 0.016(3) 0.002(3) -0.006(3)
C23 0.050(3) 0.056(3) 0.054(3) -0.006(2) -0.006(2) -0.006(2)
C24 0.046(3) 0.052(3) 0.055(3) -0.001(2) -0.003(2) -0.002(2)
C25 0.093(4) 0.063(4) 0.067(4) 0.010(3) -0.019(3) -0.003(3)
C26 0.053(3) 0.053(3) 0.059(3) 0.003(2) -0.008(2) 0.013(2)
C27 0.050(3) 0.051(3) 0.051(3) 0.008(2) 0.002(2) 0.010(2)
C28 0.055(3) 0.061(3) 0.061(3) 0.017(3) 0.003(2) 0.005(2)
C29 0.051(3) 0.042(3) 0.054(3) 0.007(2) -0.001(2) 0.006(2)
C30 0.063(3) 0.051(3) 0.073(4) 0.010(3) -0.005(3) -0.003(2)
C31 0.077(3) 0.058(3) 0.065(4) -0.003(3) -0.013(3) -0.003(3)
C32 0.077(4) 0.084(4) 0.048(3) 0.000(3) -0.005(3) 0.006(3)
C33 0.074(3) 0.067(4) 0.047(3) 0.006(3) 0.007(3) 0.008(3)
C34 0.048(3) 0.048(3) 0.055(3) 0.007(2) 0.004(2) 0.010(2)
C35 0.103(4) 0.100(5) 0.050(4) -0.008(3) -0.006(3) 0.029(3)
C36 0.109(4) 0.090(4) 0.063(4) 0.014(3) -0.007(3) -0.006(3)
N1 0.058(2) 0.051(2) 0.048(3) 0.0032(19) 0.0023(18) 0.0197(18)
N2 0.049(2) 0.053(3) 0.048(3) 0.0031(19) -0.0011(18) -0.0002(18)

loop_
_atom_type_symbol
_atom_type_description
_atom_type_scat_dispersion_real
_atom_type_scat_dispersion_imag
_atom_type_scat_source
C C 0.0033 0.0016 'International Tables Vol C Tables 4.2.6.8 and 6.1.1.4'
H H 0.0000 0.0000 'International Tables Vol C Tables 4.2.6.8 and 6.1.1.4'
N N 0.0061 0.0033 'International Tables Vol C Tables 4.2.6.8 and 6.1.1.4'

loop_
_geom_angle_atom_site_label_1
_geom_angle_atom_site_label_2
_geom_angle_atom_site_label_3
_geom_angle
C2 C1 C6 117.0(5)
C2 C1 C7 119.8(4)
C6 C1 C7 123.2(4)
C3 C2 C1 121.5(5)
C3 C2 H2 119.3
C1 C2 H2 119.3
C4 C3 C2 120.1(5)
C4 C3 H3 120.0
C2 C3 H3 120.0
C3 C4 C5 119.7(5)
C3 C4 H4 120.1
C5 C4 H4 120.1
C4 C5 C6 120.6(5)
C4 C5 H5 119.7
C6 C5 H5 119.7
C5 C6 C1 121.1(4)
C5 C6 H6 119.4
C1 C6 H6 119.4
N1 C7 C1 113.0(4)
N1 C7 C8 100.9(3)
C1 C7 C8 113.0(4)
N1 C7 H7 109.9
C1 C7 H7 109.9
C8 C7 H7 109.9
C9 C8 C7 107.8(3)
C9 C8 H8A 110.2
C7 C8 H8A 110.1
C9 C8 H8B 110.2
C7 C8 H8B 110.2
H8A C8 H8B 108.5
C10 C9 C36 113.9(4)
C10 C9 C8 103.1(4)
C36 C9 C8 113.1(4)
C10 C9 H9 108.8
C36 C9 H9 108.9
C8 C9 H9 108.9
C11 C10 N1 109.2(4)
C11 C10 C9 140.6(5)
N1 C10 C9 110.2(4)
C10 C11 C12 108.0(4)
C10 C11 H11 126.0
C12 C11 H11 126.0
C13 C12 C17 119.3(4)
C13 C12 C11 135.0(4)
C17 C12 C11 105.7(4)
C14 C13 C12 118.8(4)
C14 C13 H13 120.6
C12 C13 H13 120.6
C13 C14 C15 121.8(4)
C13 C14 H14 119.1
C15 C14 H14 119.1
C16 C15 C14 121.1(5)
C16 C15 H15 119.5
C14 C15 H15 119.5
C15 C16 C17 117.5(4)
C15 C16 H16 121.3
C17 C16 H16 121.3
N1 C17 C16 130.6(4)
N1 C17 C12 107.7(4)
C16 C17 C12 121.6(4)
C23 C18 C19 117.8(4)
C23 C18 C24 120.8(4)
C19 C18 C24 121.3(4)
C20 C19 C18 120.0(4)
C20 C19 H19 120.0
C18 C19 H19 120.0
C21 C20 C19 120.6(4)
C21 C20 H20 119.7
C19 C20 H20 119.7
C20 C21 C22 120.3(5)
C20 C21 H21 119.8
C22 C21 H21 119.8
C21 C22 C23 119.1(4)
C21 C22 H22 120.4
C23 C22 H22 120.4
C18 C23 C22 122.1(4)
C18 C23 H23 118.9
C22 C23 H23 119.0
N2 C24 C18 113.9(3)
N2 C24 C25 100.8(3)
C18 C24 C25 113.5(4)
N2 C24 H24 109.4
C18 C24 H24 109.4
C25 C24 H24 109.4
C26 C25 C24 109.0(4)
C26 C25 H25A 109.9
C24 C25 H25A 109.9
C26 C25 H25B 109.9
C24 C25 H25B 109.9
H25A C25 H25B 108.3
C27 C26 C35 113.5(4)
C27 C26 C25 102.6(4)
C35 C26 C25 113.8(4)
C27 C26 H26 108.9
C35 C26 H26 108.9
C25 C26 H26 108.9
C28 C27 N2 109.9(4)
C28 C27 C26 141.0(4)
N2 C27 C26 109.2(4)
C27 C28 C29 106.9(4)
C27 C28 H28 126.6
C29 C28 H28 126.6
C34 C29 C30 117.8(4)
C34 C29 C28 107.9(4)
C30 C29 C28 134.3(4)
C31 C30 C29 118.8(4)
C31 C30 H30 120.6
C29 C30 H30 120.6
C30 C31 C32 122.4(5)
C30 C31 H31 118.8
C32 C31 H31 118.8
C33 C32 C31 120.5(5)
C33 C32 H32 119.7
C31 C32 H32 119.7
C34 C33 C32 116.9(5)
C34 C33 H33 121.6
C32 C33 H33 121.5
C33 C34 N2 130.3(4)
C33 C34 C29 123.6(5)
N2 C34 C29 106.2(4)
C26 C35 H35A 109.5
C26 C35 H35B 109.5
H35A C35 H35B 109.5
C26 C35 H35C 109.5
H35A C35 H35C 109.5
H35B C35 H35C 109.5
C9 C36 H36A 109.5
C9 C36 H36B 109.5
H36A C36 H36B 109.5
C9 C36 H36C 109.5
H36A C36 H36C 109.5
H36B C36 H36C 109.5
C17 N1 C10 109.4(3)
C17 N1 C7 135.0(4)
C10 N1 C7 115.3(4)
C27 N2 C34 109.2(4)
C27 N2 C24 115.7(4)
C34 N2 C24 134.8(4)

loop_
_geom_bond_atom_site_label_1
_geom_bond_atom_site_label_2
_geom_bond_distance
C1 C2 1.387(5)
C1 C6 1.391(6)
C1 C7 1.505(6)
C2 C3 1.383(6)
C2 H2 0.9300
C3 C4 1.356(6)
C3 H3 0.9300
C4 C5 1.371(6)
C4 H4 0.9300
C5 C6 1.371(6)
C5 H5 0.9300
C6 H6 0.9300
C7 N1 1.456(4)
C7 C8 1.565(6)
C7 H7 0.9800
C8 C9 1.546(6)
C8 H8A 0.9700
C8 H8B 0.9700
C9 C10 1.488(6)
C9 C36 1.508(6)
C9 H9 0.9800
C10 C11 1.348(5)
C10 N1 1.377(5)
C11 C12 1.445(6)
C11 H11 0.9300
C12 C13 1.384(6)
C12 C17 1.411(5)
C13 C14 1.362(6)
C13 H13 0.9300
C14 C15 1.388(6)
C14 H14 0.9300
C15 C16 1.374(5)
C15 H15 0.9300
C16 C17 1.384(6)
C16 H16 0.9300
C17 N1 1.371(5)
C18 C23 1.372(5)
C18 C19 1.394(5)
C18 C24 1.505(6)
C19 C20 1.384(6)
C19 H19 0.9300
C20 C21 1.361(6)
C20 H20 0.9300
C21 C22 1.365(6)
C21 H21 0.9300
C22 C23 1.379(6)
C22 H22 0.9300
C23 H23 0.9300
C24 N2 1.449(5)
C24 C25 1.543(6)
C24 H24 0.9800
C25 C26 1.528(6)
C25 H25A 0.9700
C25 H25B 0.9700
C26 C27 1.506(6)
C26 C35 1.520(6)
C26 H26 0.9800
C27 C28 1.349(6)
C27 N2 1.373(5)
C28 C29 1.430(6)
C28 H28 0.9300
C29 C34 1.402(6)
C29 C30 1.404(6)
C30 C31 1.364(6)
C30 H30 0.9300
C31 C32 1.387(6)
C31 H31 0.9300
C32 C33 1.385(6)
C32 H32 0.9300
C33 C34 1.382(6)
C33 H33 0.9300
C34 N2 1.391(5)
C35 H35A 0.9600
C35 H35B 0.9600
C35 H35C 0.9600
C36 H36A 0.9600
C36 H36B 0.9600
C36 H36C 0.9600

loop_
_geom_torsion_atom_site_label_1
_geom_torsion_atom_site_label_2
_geom_torsion_atom_site_label_3
_geom_torsion_atom_site_label_4
_geom_torsion
C6 C1 C2 C3 2.3(6)
C7 C1 C2 C3 -174.9(4)
C1 C2 C3 C4 -1.9(7)
C2 C3 C4 C5 0.6(7)
C3 C4 C5 C6 0.2(7)
C4 C5 C6 C1 0.2(7)
C2 C1 C6 C5 -1.5(7)
C7 C1 C6 C5 175.6(4)
C2 C1 C7 N1 -138.8(4)
C6 C1 C7 N1 44.2(6)
C2 C1 C7 C8 107.4(5)
C6 C1 C7 C8 -69.7(5)
N1 C7 C8 C9 16.1(5)
C1 C7 C8 C9 137.1(4)
C7 C8 C9 C10 -15.4(5)
C7 C8 C9 C36 -138.9(4)
C36 C9 C10 C11 -51.2(8)
C8 C9 C10 C11 -174.2(6)
C36 C9 C10 N1 131.6(4)
C8 C9 C10 N1 8.7(5)
N1 C10 C11 C12 0.9(5)
C9 C10 C11 C12 -176.3(5)
C10 C11 C12 C13 -178.3(5)
C10 C11 C12 C17 0.1(5)
C17 C12 C13 C14 1.9(7)
C11 C12 C13 C14 -179.9(5)
C12 C13 C14 C15 -0.7(8)
C13 C14 C15 C16 -0.4(8)
C14 C15 C16 C17 0.2(7)
C15 C16 C17 N1 -178.6(4)
C15 C16 C17 C12 1.0(7)
C13 C12 C17 N1 177.6(4)
C11 C12 C17 N1 -1.0(5)
C13 C12 C17 C16 -2.1(7)
C11 C12 C17 C16 179.2(4)
C23 C18 C19 C20 -0.8(7)
C24 C18 C19 C20 175.9(5)
C18 C19 C20 C21 0.4(8)
C19 C20 C21 C22 -0.8(8)
C20 C21 C22 C23 1.5(8)
C19 C18 C23 C22 1.6(7)
C24 C18 C23 C22 -175.1(4)
C21 C22 C23 C18 -1.9(7)
C23 C18 C24 N2 -138.5(4)
C19 C18 C24 N2 44.9(6)
C23 C18 C24 C25 106.9(5)
C19 C18 C24 C25 -69.7(5)
N2 C24 C25 C26 16.6(4)
C18 C24 C25 C26 138.8(4)
C24 C25 C26 C27 -15.4(4)
C24 C25 C26 C35 -138.4(4)
C35 C26 C27 C28 -49.2(7)
C25 C26 C27 C28 -172.3(5)
C35 C26 C27 N2 131.2(4)
C25 C26 C27 N2 8.1(4)
N2 C27 C28 C29 1.5(5)
C26 C27 C28 C29 -178.1(5)
C27 C28 C29 C34 0.3(5)
C27 C28 C29 C30 179.5(4)
C34 C29 C30 C31 -0.2(6)
C28 C29 C30 C31 -179.3(4)
C29 C30 C31 C32 0.9(7)
C30 C31 C32 C33 -1.0(7)
C31 C32 C33 C34 0.2(7)
C32 C33 C34 N2 -178.6(4)
C32 C33 C34 C29 0.5(6)
C30 C29 C34 C33 -0.5(6)
C28 C29 C34 C33 178.8(4)
C30 C29 C34 N2 178.7(3)
C28 C29 C34 N2 -1.9(4)
C16 C17 N1 C10 -178.7(5)
C12 C17 N1 C10 1.6(5)
C16 C17 N1 C7 -5.7(9)
C12 C17 N1 C7 174.6(4)
C11 C10 N1 C17 -1.6(5)
C9 C10 N1 C17 176.5(4)
C11 C10 N1 C7 -176.1(4)
C9 C10 N1 C7 2.0(5)
C1 C7 N1 C17 54.9(7)
C8 C7 N1 C17 175.9(4)
C1 C7 N1 C10 -132.4(4)
C8 C7 N1 C10 -11.4(5)
C28 C27 N2 C34 -2.8(5)
C26 C27 N2 C34 177.0(3)
C28 C27 N2 C24 -177.0(4)
C26 C27 N2 C24 2.8(5)
C33 C34 N2 C27 -177.9(4)
C29 C34 N2 C27 2.8(4)
C33 C34 N2 C24 -5.3(7)
C29 C34 N2 C24 175.5(4)
C18 C24 N2 C27 -134.0(4)
C25 C24 N2 C27 -12.0(4)
C18 C24 N2 C34 53.8(6)
C25 C24 N2 C34 175.7(4)
